data_4515418
loop_
_publ_author_name
'Chang, Shu-Yun'
'Lin, Guan-Ting'
'Cheng, Yu-Chieh'
'Huang, Jau-Jiun'
'Chang, Chiou-Ling'
'Lin, Chi-Feng'
'Lee, Jiun-Haw'
'Chiu, Tien-Lung'
'Leung, Man-Kit'

_publ_section_title
;
 Construction of Highly Efficient Carbazol-9-yl-Substituted Benzimidazole
 Bipolar Hosts for Blue Phosphorescent Light-Emitting Diodes: Isomer and
 Device Performance Relationships.
;
_journal_issue 49
_journal_name_full 'ACS applied materials &amp; interfaces'
_journal_page_first 42723
_journal_page_last 42732
_journal_paper_doi 10.1021/acsami.8b15084
_journal_volume 10
_journal_year 2018
_chemical_formula_sum 'C32.25 H24.5 Cl0.5 N3 O0.5'
_chemical_formula_weight 479.77
_space_group_IT_number 14
_space_group_name_Hall '-P 2yn'
_space_group_name_H-M_alt 'P 1 21/n 1'
_symmetry_cell_setting monoclinic
_symmetry_space_group_name_H-M 'P 1 21/n 1'
_atom_sites_solution_hydrogens geom
_atom_sites_solution_primary direct
_atom_sites_solution_secondary difmap
_audit_creation_method SHELXL-97
_cell_angle_alpha 90.00
_cell_angle_beta 91.796(5)
_cell_angle_gamma 90.00
_cell_formula_units_Z 8
_cell_length_a 9.1220(4)
_cell_length_b 16.7661(10)
_cell_length_c 32.4618(16)
_cell_measurement_reflns_used 3251
_cell_measurement_temperature 150(2)
_cell_measurement_theta_max 72.9210
_cell_measurement_theta_min 3.7440
_cell_volume 4962.3(4)
_computing_cell_refinement 'CrysAlisPro 1.171.38.41 (Rigaku OD, 2015)'
_computing_data_collection 'CrysAlisPro 1.171.38.41 (Rigaku OD, 2015)'
_computing_data_reduction 'CrysAlisPro 1.171.38.41 (Rigaku OD, 2015)'
_computing_molecular_graphics SHELXTL
_computing_publication_material SHELXTL
_computing_structure_refinement 'SHELXL-97 (Sheldrick, 1997)'
_computing_structure_solution 'SHELXS-97 (Sheldrick, 1990)'
_diffrn_ambient_temperature 150(2)
_diffrn_detector_area_resol_mean 10.2496
_diffrn_measured_fraction_theta_full 0.999
_diffrn_measured_fraction_theta_max 0.999
_diffrn_measurement_device_type 'Xcalibur, Atlas, Gemini'
_diffrn_radiation_monochromator graphite
_diffrn_radiation_source 'fine-focus sealed tube'
_diffrn_radiation_type CuK\a
_diffrn_radiation_wavelength 1.54178
_diffrn_reflns_av_R_equivalents 0.0811
_diffrn_reflns_av_sigmaI/netI 0.1089
_diffrn_reflns_limit_h_max 10
_diffrn_reflns_limit_h_min -10
_diffrn_reflns_limit_k_max 17
_diffrn_reflns_limit_k_min -20
_diffrn_reflns_limit_l_max 38
_diffrn_reflns_limit_l_min -39
_diffrn_reflns_number 19426
_diffrn_reflns_theta_full 67.99
_diffrn_reflns_theta_max 67.99
_diffrn_reflns_theta_min 2.97
_exptl_absorpt_coefficient_mu 1.081
_exptl_absorpt_correction_T_max 1.00000
_exptl_absorpt_correction_T_min 0.91594
_exptl_absorpt_correction_type multi-scan
_exptl_absorpt_process_details
; 
CrysAlisPro 1.171.38.41 (Rigaku Oxford Diffraction, 2015) 
Empirical absorption correction using spherical harmonics, 
 implemented in SCALE3 ABSPACK scaling algorithm. 
;
_exptl_crystal_density_diffrn 1.284
_exptl_crystal_density_method 'not measured'
_exptl_crystal_description plate
_exptl_crystal_F_000 2012
_exptl_crystal_size_max 0.20
_exptl_crystal_size_mid 0.15
_exptl_crystal_size_min 0.10
_refine_diff_density_max 0.491
_refine_diff_density_min -0.258
_refine_diff_density_rms 0.057
_refine_ls_extinction_method none
_refine_ls_goodness_of_fit_ref 1.056
_refine_ls_hydrogen_treatment mixed
_refine_ls_matrix_type full
_refine_ls_number_parameters 677
_refine_ls_number_reflns 8999
_refine_ls_number_restraints 72
_refine_ls_restrained_S_all 1.058
_refine_ls_R_factor_all 0.1526
_refine_ls_R_factor_gt 0.0931
_refine_ls_shift/su_max 0.017
_refine_ls_shift/su_mean 0.001
_refine_ls_structure_factor_coef Fsqd
_refine_ls_weighting_details 'calc w=1/[\s^2^(Fo^2^)+(0.0788P)^2^+4.5835P] where P=(Fo^2^+2Fc^2^)/3'
_refine_ls_weighting_scheme calc
_refine_ls_wR_factor_gt 0.2198
_refine_ls_wR_factor_ref 0.2562
_reflns_number_gt 5107
_reflns_number_total 8999
_reflns_threshold_expression >2sigma(I)
_cod_data_source_file am8b15084_si_004.cif
_cod_data_source_block ic17756
_cod_depositor_comments
;
The following automatic conversions were performed:

data item '_symmetry_cell_setting' value 'Monoclinic' was changed to
'monoclinic' in accordance with the
/home/data/users/saulius/crontab/automatic-downloads/current/ACS/lib/dictionaries/cif_core.dic
dictionary named 'cif_core.dic' version 2.4.2 last updated on
2011-04-26.

Automatic conversion script
Id: cif_fix_values 6909 2019-04-08 15:41:33Z antanas 
;
_cod_original_sg_symbol_H-M P2(1)/n
_cod_original_formula_sum 'C32.25 H24.50 Cl0.50 N3 O0.50'
_cod_database_code 4515418

loop_
_symmetry_equiv_pos_as_xyz
'x, y, z'
'-x+1/2, y+1/2, -z+1/2'
'-x, -y, -z'
'x-1/2, -y-1/2, z-1/2'

loop_
_atom_site_label
_atom_site_type_symbol
_atom_site_fract_x
_atom_site_fract_y
_atom_site_fract_z
_atom_site_U_iso_or_equiv
_atom_site_adp_type
_atom_site_occupancy
_atom_site_symmetry_multiplicity
_atom_site_calc_flag
_atom_site_refinement_flags
_atom_site_disorder_assembly
_atom_site_disorder_group
N1 N 0.6112(4) 0.2138(3) 0.05191(11) 0.0405(9) Uani 1 1 d . . .
N2 N 0.6303(4) 0.1231(3) 0.21582(11) 0.0405(9) Uani 1 1 d . . .
N3 N 0.5956(4) 0.2531(3) 0.20288(12) 0.0460(10) Uani 1 1 d . . .
C1 C 0.7315(5) 0.2109(3) 0.02612(14) 0.0395(10) Uani 1 1 d . . .
C2 C 0.8696(5) 0.1775(3) 0.03377(15) 0.0452(12) Uani 1 1 d . . .
H2A H 0.8932 0.1504 0.0588 0.054 Uiso 1 1 calc R . .
C3 C 0.9706(6) 0.1856(4) 0.00326(17) 0.0542(14) Uani 1 1 d . . .
H3A H 1.0660 0.1638 0.0075 0.065 Uiso 1 1 calc R . .
C4 C 0.9358(6) 0.2250(4) -0.03374(17) 0.0591(15) Uani 1 1 d . . .
H4A H 1.0083 0.2299 -0.0540 0.071 Uiso 1 1 calc R . .
C5 C 0.7988(6) 0.2567(3) -0.04143(15) 0.0522(13) Uani 1 1 d . . .
H5A H 0.7754 0.2827 -0.0668 0.063 Uiso 1 1 calc R . .
C6 C 0.6945(5) 0.2498(3) -0.01082(14) 0.0424(11) Uani 1 1 d . . .
C7 C 0.5466(6) 0.2778(3) -0.00770(15) 0.0453(11) Uani 1 1 d . . .
C8 C 0.4487(7) 0.3197(4) -0.03399(17) 0.0564(14) Uani 1 1 d . . .
H8A H 0.4774 0.3352 -0.0607 0.068 Uiso 1 1 calc R . .
C9 C 0.3111(6) 0.3382(4) -0.02084(18) 0.0595(15) Uani 1 1 d . . .
H9A H 0.2454 0.3671 -0.0385 0.071 Uiso 1 1 calc R . .
C10 C 0.2663(6) 0.3150(4) 0.01804(18) 0.0573(14) Uani 1 1 d . . .
H10A H 0.1701 0.3280 0.0262 0.069 Uiso 1 1 calc R . .
C11 C 0.3583(5) 0.2736(3) 0.04504(17) 0.0483(12) Uani 1 1 d . . .
H11A H 0.3278 0.2581 0.0716 0.058 Uiso 1 1 calc R . .
C12 C 0.4982(5) 0.2558(3) 0.03148(14) 0.0405(11) Uani 1 1 d . . .
C13 C 0.6122(5) 0.1865(3) 0.09402(14) 0.0415(11) Uani 1 1 d . . .
C14 C 0.6331(5) 0.1058(3) 0.10211(14) 0.0441(12) Uani 1 1 d . . .
H14A H 0.6430 0.0703 0.0796 0.053 Uiso 1 1 calc R . .
C15 C 0.6399(6) 0.0751(3) 0.14185(16) 0.0488(12) Uani 1 1 d . . .
H15A H 0.6532 0.0198 0.1472 0.059 Uiso 1 1 calc R . .
C16 C 0.6260(5) 0.1308(3) 0.17343(14) 0.0407(11) Uani 1 1 d . . .
C17 C 0.6036(5) 0.2110(3) 0.16618(14) 0.0395(11) Uani 1 1 d . . .
C18 C 0.5966(5) 0.2416(3) 0.12519(14) 0.0412(11) Uani 1 1 d . . .
H18A H 0.5821 0.2967 0.1196 0.049 Uiso 1 1 calc R . .
C19 C 0.6131(5) 0.1977(3) 0.23210(15) 0.0424(11) Uani 1 1 d . . .
C20 C 0.6248(5) 0.2150(3) 0.27615(16) 0.0478(12) Uani 1 1 d . . .
C21 C 0.5249(6) 0.2664(4) 0.29476(17) 0.0549(14) Uani 1 1 d . . .
H21A H 0.4442 0.2878 0.2792 0.066 Uiso 1 1 calc R . .
C22 C 0.5449(8) 0.2855(4) 0.3356(2) 0.075(2) Uani 1 1 d . . .
H22A H 0.4769 0.3205 0.3479 0.090 Uiso 1 1 calc R . .
C23 C 0.6580(8) 0.2562(5) 0.35919(19) 0.076(2) Uani 1 1 d . . .
H23A H 0.6703 0.2709 0.3874 0.091 Uiso 1 1 calc R . .
C24 C 0.7559(8) 0.2041(4) 0.34090(19) 0.0726(18) Uani 1 1 d . . .
H24A H 0.8354 0.1826 0.3569 0.087 Uiso 1 1 calc R . .
C25 C 0.7390(7) 0.1835(4) 0.30048(17) 0.0588(14) Uani 1 1 d . . .
H25A H 0.8060 0.1473 0.2887 0.071 Uiso 1 1 calc R . .
C26 C 0.6276(5) 0.0478(3) 0.23793(14) 0.0447(12) Uani 1 1 d . . .
C27 C 0.5088(6) 0.0314(3) 0.26339(15) 0.0485(12) Uani 1 1 d . . .
H27A H 0.4323 0.0694 0.2660 0.058 Uiso 1 1 calc R . .
C28 C 0.5042(7) -0.0391(4) 0.28414(17) 0.0602(15) Uani 1 1 d . . .
H28A H 0.4252 -0.0497 0.3017 0.072 Uiso 1 1 calc R . .
C29 C 0.6145(8) -0.0959(4) 0.27984(18) 0.0664(17) Uani 1 1 d . . .
H29A H 0.6105 -0.1453 0.2941 0.080 Uiso 1 1 calc R . .
C30 C 0.7297(7) -0.0793(4) 0.25450(17) 0.0575(14) Uani 1 1 d . . .
H30A H 0.8049 -0.1178 0.2513 0.069 Uiso 1 1 calc R . .
C31 C 0.7370(6) -0.0074(4) 0.23376(16) 0.0529(13) Uani 1 1 d . . .
H31A H 0.8173 0.0036 0.2167 0.064 Uiso 1 1 calc R . .
N4 N 0.1204(4) 0.0511(3) 0.35582(12) 0.0453(10) Uani 1 1 d . . .
N5 N 0.1264(4) 0.1413(3) 0.19205(11) 0.0418(9) Uani 1 1 d . . .
N6 N 0.1033(5) 0.0115(3) 0.20556(13) 0.0553(11) Uani 1 1 d . . .
C32 C 0.0037(5) 0.0136(3) 0.37525(14) 0.0400(11) Uani 1 1 d . . .
C33 C -0.1352(5) -0.0045(3) 0.35915(15) 0.0455(12) Uani 1 1 d . . .
H33A H -0.1633 0.0075 0.3314 0.055 Uiso 1 1 calc R . .
C34 C -0.2309(6) -0.0409(3) 0.38577(16) 0.0490(12) Uani 1 1 d . . .
H34A H -0.3274 -0.0535 0.3760 0.059 Uiso 1 1 calc R . .
C35 C -0.1899(6) -0.0597(3) 0.42630(16) 0.0485(12) Uani 1 1 d . . .
H35A H -0.2585 -0.0853 0.4433 0.058 Uiso 1 1 calc R . .
C36 C -0.0505(5) -0.0418(3) 0.44238(15) 0.0467(12) Uani 1 1 d . . .
H36A H -0.0232 -0.0545 0.4701 0.056 Uiso 1 1 calc R . .
C37 C 0.0481(5) -0.0045(3) 0.41634(14) 0.0414(11) Uani 1 1 d . . .
C38 C 0.1973(5) 0.0233(3) 0.42158(14) 0.0409(11) Uani 1 1 d . . .
C39 C 0.3003(5) 0.0218(3) 0.45479(15) 0.0447(11) Uani 1 1 d . . .
H39A H 0.2748 0.0008 0.4808 0.054 Uiso 1 1 calc R . .
C40 C 0.4391(6) 0.0514(3) 0.44882(15) 0.0502(13) Uani 1 1 d . . .
H40A H 0.5096 0.0502 0.4710 0.060 Uiso 1 1 calc R . .
C41 C 0.4779(6) 0.0828(3) 0.41125(15) 0.0491(12) Uani 1 1 d . . .
H41A H 0.5746 0.1025 0.4082 0.059 Uiso 1 1 calc R . .
C42 C 0.3784(6) 0.0861(3) 0.37793(15) 0.0468(12) Uani 1 1 d . . .
H42A H 0.4051 0.1071 0.3520 0.056 Uiso 1 1 calc R . .
C43 C 0.2388(5) 0.0575(3) 0.38429(14) 0.0412(11) Uani 1 1 d . . .
C44 C 0.1208(5) 0.0788(4) 0.31402(14) 0.0467(12) Uani 1 1 d . . .
C45 C 0.1398(5) 0.1595(3) 0.30592(15) 0.0479(12) Uani 1 1 d . . .
H45A H 0.1519 0.1951 0.3285 0.057 Uiso 1 1 calc R . .
C46 C 0.1419(6) 0.1908(4) 0.26588(16) 0.0514(13) Uani 1 1 d . . .
H46A H 0.1515 0.2462 0.2605 0.062 Uiso 1 1 calc R . .
C47 C 0.1289(5) 0.1348(3) 0.23499(16) 0.0457(12) Uani 1 1 d . . .
C48 C 0.1108(5) 0.0540(3) 0.24187(15) 0.0470(12) Uani 1 1 d . . .
C49 C 0.1073(6) 0.0231(3) 0.28250(16) 0.0509(13) Uani 1 1 d . . .
H49A H 0.0963 -0.0323 0.2878 0.061 Uiso 1 1 calc R . .
C50 C 0.1130(6) 0.0675(3) 0.17622(16) 0.0494(12) Uani 1 1 d . . .
C51 C 0.1167(6) 0.0490(3) 0.13273(16) 0.0522(13) Uani 1 1 d . . .
C52 C 0.2188(6) 0.0846(4) 0.10772(17) 0.0536(13) Uani 1 1 d . . .
H52A H 0.2848 0.1233 0.1189 0.064 Uiso 1 1 calc R . .
C53 C 0.2244(7) 0.0636(4) 0.06653(18) 0.0614(15) Uani 1 1 d . . .
H53A H 0.2935 0.0887 0.0495 0.074 Uiso 1 1 calc R . .
C54 C 0.1304(7) 0.0067(4) 0.05010(18) 0.0664(17) Uani 1 1 d . . .
H54A H 0.1349 -0.0073 0.0218 0.080 Uiso 1 1 calc R . .
C55 C 0.0301(8) -0.0298(4) 0.07462(18) 0.0687(17) Uani 1 1 d . . .
H55A H -0.0333 -0.0697 0.0634 0.082 Uiso 1 1 calc R . .
C56 C 0.0218(7) -0.0086(4) 0.11503(18) 0.0598(15) Uani 1 1 d . . .
H56A H -0.0495 -0.0332 0.1316 0.072 Uiso 1 1 calc R . .
C57 C 0.1202(5) 0.2162(3) 0.16879(15) 0.0453(12) Uani 1 1 d . . .
C58 C 0.2320(5) 0.2719(3) 0.17188(15) 0.0460(12) Uani 1 1 d . . .
H58A H 0.3129 0.2634 0.1905 0.055 Uiso 1 1 calc R . .
C59 C 0.2260(6) 0.3389(4) 0.14815(18) 0.0546(14) Uani 1 1 d . . .
H59A H 0.3031 0.3769 0.1503 0.066 Uiso 1 1 calc R . .
C60 C 0.1074(6) 0.3525(4) 0.12058(18) 0.0570(14) Uani 1 1 d . . .
H60A H 0.1041 0.3991 0.1040 0.068 Uiso 1 1 calc R . .
C61 C -0.0043(6) 0.2973(4) 0.11781(17) 0.0541(13) Uani 1 1 d . . .
H61A H -0.0850 0.3060 0.0992 0.065 Uiso 1 1 calc R . .
C62 C 0.0003(5) 0.2298(3) 0.14183(15) 0.0447(12) Uani 1 1 d . . .
H62A H -0.0779 0.1924 0.1401 0.054 Uiso 1 1 calc R . .
O1 O 0.2762(7) -0.1367(4) 0.1953(2) 0.054(2) Uani 0.530(9) 1 d PU A 1
H1 H 0.2164 -0.0987 0.1968 0.081 Uiso 0.530(9) 1 calc PR A 1
C63 C 0.3975(7) -0.1119(4) 0.17492(19) 0.0889(17) Uani 0.530(9) 1 d PU A 1
H63A H 0.4845 -0.1364 0.1888 0.107 Uiso 0.530(9) 1 calc PR A 1
H63B H 0.4062 -0.0535 0.1788 0.107 Uiso 0.530(9) 1 calc PR A 1
C64 C 0.4062(10) -0.1282(5) 0.1311(3) 0.102(2) Uani 0.530(9) 1 d PU A 1
H64A H 0.4990 -0.1075 0.1210 0.153 Uiso 0.530(9) 1 calc PR A 1
H64B H 0.3242 -0.1021 0.1162 0.153 Uiso 0.530(9) 1 calc PR A 1
H64C H 0.4012 -0.1859 0.1264 0.153 Uiso 0.530(9) 1 calc PR A 1
O1' O 0.3975(7) -0.1119(4) 0.17492(19) 0.0889(17) Uani 0.470(9) 1 d PU A 2
H1'A H 0.3093 -0.1061 0.1810 0.133 Uiso 0.470(9) 1 calc PR A 2
C63' C 0.4062(10) -0.1282(5) 0.1311(3) 0.102(2) Uani 0.470(9) 1 d PU A 2
H63C H 0.3494 -0.0840 0.1181 0.122 Uiso 0.470(9) 1 calc PR A 2
H63D H 0.3442 -0.1762 0.1270 0.122 Uiso 0.470(9) 1 calc PR A 2
C64' C 0.5424(17) -0.1426(9) 0.0989(5) 0.087(4) Uani 0.470(9) 1 d PU A 2
H64D H 0.5018 -0.1508 0.0709 0.130 Uiso 0.470(9) 1 calc PR A 2
H64E H 0.5989 -0.1898 0.1076 0.130 Uiso 0.470(9) 1 calc PR A 2
H64F H 0.6067 -0.0958 0.0993 0.130 Uiso 0.470(9) 1 calc PR A 2
C65 C -0.4993(18) -0.0685(11) 0.0313(6) 0.095(5) Uani 0.50 1 d P B -1
H65A H -0.5534 -0.0548 0.0563 0.114 Uiso 0.50 1 calc PR B -1
H65B H -0.5510 -0.1132 0.0172 0.114 Uiso 0.50 1 calc PR B -1
Cl1 Cl -0.3288(4) -0.0962(3) 0.04469(14) 0.0946(12) Uani 0.50 1 d P B -1
Cl2 Cl -0.4949(7) 0.0231(3) -0.00523(19) 0.0875(16) Uani 0.50 1 d P B -1

loop_
_atom_site_aniso_label
_atom_site_aniso_U_11
_atom_site_aniso_U_22
_atom_site_aniso_U_33
_atom_site_aniso_U_23
_atom_site_aniso_U_13
_atom_site_aniso_U_12
N1 0.0285(19) 0.053(2) 0.040(2) 0.0001(18) -0.0001(16) 0.0055(18)
N2 0.037(2) 0.049(2) 0.035(2) 0.0006(17) 0.0062(16) -0.0023(18)
N3 0.041(2) 0.050(3) 0.047(2) 0.000(2) 0.0022(18) 0.0020(19)
C1 0.036(2) 0.043(3) 0.040(2) -0.005(2) 0.0036(19) 0.000(2)
C2 0.042(3) 0.052(3) 0.042(3) 0.000(2) 0.003(2) 0.001(2)
C3 0.045(3) 0.057(3) 0.061(3) -0.008(3) 0.011(2) 0.000(3)
C4 0.061(4) 0.061(4) 0.057(3) 0.001(3) 0.025(3) -0.002(3)
C5 0.067(4) 0.049(3) 0.041(3) 0.001(2) 0.012(2) 0.001(3)
C6 0.043(3) 0.045(3) 0.039(2) -0.003(2) 0.001(2) 0.000(2)
C7 0.048(3) 0.044(3) 0.044(3) 0.001(2) -0.007(2) 0.004(2)
C8 0.065(4) 0.058(3) 0.045(3) 0.002(3) -0.008(3) 0.005(3)
C9 0.054(3) 0.056(4) 0.067(4) -0.004(3) -0.022(3) 0.009(3)
C10 0.047(3) 0.054(3) 0.070(4) -0.002(3) -0.006(3) 0.008(3)
C11 0.035(3) 0.053(3) 0.057(3) 0.001(2) -0.001(2) 0.002(2)
C12 0.035(2) 0.043(3) 0.043(2) -0.004(2) -0.0047(19) -0.002(2)
C13 0.024(2) 0.062(3) 0.038(2) 0.003(2) 0.0036(18) 0.001(2)
C14 0.043(3) 0.057(3) 0.032(2) -0.001(2) 0.002(2) 0.001(2)
C15 0.048(3) 0.046(3) 0.053(3) -0.003(2) 0.003(2) 0.000(2)
C16 0.032(2) 0.049(3) 0.041(2) 0.003(2) 0.0034(19) -0.008(2)
C17 0.020(2) 0.057(3) 0.041(2) -0.002(2) 0.0025(17) -0.001(2)
C18 0.029(2) 0.050(3) 0.045(3) -0.001(2) 0.0015(19) 0.001(2)
C19 0.028(2) 0.043(3) 0.057(3) -0.002(2) 0.003(2) -0.001(2)
C20 0.039(3) 0.054(3) 0.051(3) 0.003(2) 0.012(2) -0.011(2)
C21 0.043(3) 0.063(4) 0.059(3) -0.015(3) 0.009(2) -0.006(3)
C22 0.070(4) 0.078(5) 0.079(4) -0.022(4) 0.030(4) -0.019(4)
C23 0.091(5) 0.088(5) 0.048(3) -0.005(3) 0.011(3) -0.028(4)
C24 0.088(5) 0.075(5) 0.055(4) -0.005(3) 0.004(3) -0.005(4)
C25 0.059(4) 0.065(4) 0.052(3) 0.005(3) -0.001(3) 0.005(3)
C26 0.044(3) 0.052(3) 0.038(2) 0.004(2) -0.001(2) -0.002(2)
C27 0.042(3) 0.052(3) 0.051(3) 0.002(2) 0.008(2) 0.001(2)
C28 0.064(4) 0.060(4) 0.057(3) 0.007(3) 0.010(3) -0.013(3)
C29 0.098(5) 0.047(3) 0.053(3) 0.006(3) -0.011(3) -0.011(3)
C30 0.068(4) 0.052(3) 0.052(3) -0.004(3) -0.003(3) 0.003(3)
C31 0.056(3) 0.058(3) 0.045(3) 0.001(2) 0.000(2) 0.004(3)
N4 0.040(2) 0.059(3) 0.036(2) 0.0055(19) -0.0032(17) -0.006(2)
N5 0.039(2) 0.056(3) 0.0304(19) 0.0054(18) 0.0020(16) 0.0029(19)
N6 0.066(3) 0.051(3) 0.049(2) 0.001(2) 0.000(2) -0.003(2)
C32 0.036(2) 0.046(3) 0.038(2) -0.002(2) 0.0018(19) -0.003(2)
C33 0.044(3) 0.051(3) 0.041(3) 0.005(2) -0.004(2) 0.000(2)
C34 0.043(3) 0.049(3) 0.055(3) -0.007(2) -0.005(2) -0.007(2)
C35 0.043(3) 0.052(3) 0.051(3) 0.003(2) 0.005(2) -0.012(2)
C36 0.045(3) 0.053(3) 0.043(3) 0.002(2) -0.001(2) -0.009(2)
C37 0.040(3) 0.044(3) 0.040(2) -0.004(2) 0.0022(19) 0.000(2)
C38 0.041(3) 0.044(3) 0.037(2) 0.002(2) -0.0024(19) 0.002(2)
C39 0.048(3) 0.044(3) 0.041(2) 0.008(2) -0.005(2) -0.008(2)
C40 0.049(3) 0.058(3) 0.044(3) 0.002(2) -0.010(2) -0.006(3)
C41 0.039(3) 0.058(3) 0.050(3) -0.002(2) -0.006(2) -0.010(2)
C42 0.048(3) 0.055(3) 0.038(2) 0.004(2) 0.005(2) -0.006(2)
C43 0.036(3) 0.048(3) 0.039(2) 0.001(2) -0.0047(19) 0.001(2)
C44 0.036(3) 0.069(4) 0.034(2) 0.002(2) 0.0001(19) -0.003(2)
C45 0.045(3) 0.061(3) 0.037(3) 0.004(2) -0.002(2) -0.006(2)
C46 0.047(3) 0.052(3) 0.056(3) -0.002(3) 0.001(2) -0.005(2)
C47 0.034(3) 0.051(3) 0.051(3) 0.003(2) -0.003(2) 0.001(2)
C48 0.041(3) 0.057(3) 0.043(3) -0.010(2) 0.002(2) -0.003(2)
C49 0.052(3) 0.050(3) 0.051(3) 0.005(2) 0.001(2) 0.000(3)
C50 0.042(3) 0.049(3) 0.058(3) 0.005(3) -0.001(2) -0.001(2)
C51 0.062(3) 0.042(3) 0.052(3) 0.004(2) -0.004(2) 0.007(3)
C52 0.045(3) 0.053(3) 0.063(3) 0.005(3) 0.004(2) 0.004(3)
C53 0.063(4) 0.063(4) 0.059(3) -0.004(3) 0.007(3) 0.011(3)
C54 0.077(4) 0.073(4) 0.049(3) -0.010(3) -0.004(3) 0.016(3)
C55 0.081(5) 0.067(4) 0.058(3) -0.014(3) 0.003(3) -0.001(3)
C56 0.061(4) 0.055(4) 0.063(3) -0.005(3) 0.000(3) -0.001(3)
C57 0.031(2) 0.059(3) 0.046(3) -0.001(2) 0.002(2) 0.000(2)
C58 0.034(3) 0.057(3) 0.047(3) -0.005(2) 0.002(2) -0.003(2)
C59 0.034(3) 0.058(3) 0.072(4) -0.016(3) 0.010(2) -0.008(2)
C60 0.057(3) 0.051(3) 0.063(3) -0.001(3) 0.016(3) 0.004(3)
C61 0.047(3) 0.056(3) 0.058(3) -0.007(3) -0.005(2) 0.005(3)
C62 0.035(3) 0.051(3) 0.049(3) -0.004(2) 0.002(2) -0.001(2)
O1 0.046(4) 0.030(3) 0.086(5) 0.007(3) 0.006(3) -0.001(3)
C63 0.091(4) 0.080(4) 0.096(4) -0.004(3) -0.002(3) -0.024(3)
C64 0.104(5) 0.081(4) 0.120(5) -0.006(4) 0.001(4) -0.012(4)
O1' 0.091(4) 0.080(4) 0.096(4) -0.004(3) -0.002(3) -0.024(3)
C63' 0.104(5) 0.081(4) 0.120(5) -0.006(4) 0.001(4) -0.012(4)
C64' 0.093(9) 0.067(8) 0.098(9) -0.041(7) -0.025(7) 0.047(7)
C65 0.091(12) 0.079(11) 0.115(13) 0.026(10) -0.001(10) -0.024(9)
Cl1 0.058(2) 0.104(3) 0.122(3) -0.020(3) 0.005(2) 0.011(2)
Cl2 0.076(2) 0.104(5) 0.083(4) -0.026(4) 0.020(2) -0.001(4)

loop_
_atom_type_symbol
_atom_type_description
_atom_type_scat_dispersion_real
_atom_type_scat_dispersion_imag
_atom_type_scat_source
C C 0.0181 0.0091 'International Tables Vol C Tables 4.2.6.8 and 6.1.1.4'
H H 0.0000 0.0000 'International Tables Vol C Tables 4.2.6.8 and 6.1.1.4'
N N 0.0311 0.0180 'International Tables Vol C Tables 4.2.6.8 and 6.1.1.4'
O O 0.0492 0.0322 'International Tables Vol C Tables 4.2.6.8 and 6.1.1.4'
Cl Cl 0.3639 0.7018 'International Tables Vol C Tables 4.2.6.8 and 6.1.1.4'

loop_
_geom_angle_atom_site_label_1
_geom_angle_atom_site_label_2
_geom_angle_atom_site_label_3
_geom_angle
C12 N1 C1 108.3(4)
C12 N1 C13 126.3(4)
C1 N1 C13 125.0(4)
C19 N2 C16 107.4(4)
C19 N2 C26 126.8(4)
C16 N2 C26 124.9(4)
C19 N3 C17 104.3(4)
C2 C1 C6 122.3(4)
C2 C1 N1 128.9(4)
C6 C1 N1 108.9(4)
C3 C2 C1 116.9(5)
C2 C3 C4 121.6(5)
C5 C4 C3 121.3(5)
C4 C5 C6 118.2(5)
C1 C6 C5 119.7(5)
C1 C6 C7 107.1(4)
C5 C6 C7 133.1(5)
C8 C7 C12 117.9(5)
C8 C7 C6 134.6(5)
C12 C7 C6 107.4(4)
C9 C8 C7 119.6(5)
C8 C9 C10 121.0(5)
C11 C10 C9 121.7(5)
C10 C11 C12 116.8(5)
C11 C12 N1 128.8(4)
C11 C12 C7 123.0(5)
N1 C12 C7 108.2(4)
C18 C13 C14 122.0(4)
C18 C13 N1 119.0(5)
C14 C13 N1 119.0(4)
C13 C14 C15 122.6(5)
C14 C15 C16 115.5(5)
C17 C16 N2 105.1(4)
C17 C16 C15 122.9(5)
N2 C16 C15 132.0(5)
C16 C17 N3 111.2(4)
C16 C17 C18 120.8(4)
N3 C17 C18 128.0(5)
C13 C18 C17 116.1(5)
N3 C19 N2 112.0(4)
N3 C19 C20 124.2(5)
N2 C19 C20 123.6(5)
C25 C20 C21 118.2(5)
C25 C20 C19 120.7(5)
C21 C20 C19 121.0(5)
C22 C21 C20 119.4(6)
C23 C22 C21 122.5(6)
C22 C23 C24 118.1(6)
C25 C24 C23 121.0(7)
C24 C25 C20 120.7(6)
C31 C26 C27 120.1(5)
C31 C26 N2 121.0(5)
C27 C26 N2 118.9(5)
C28 C27 C26 119.6(5)
C27 C28 C29 120.6(5)
C30 C29 C28 119.0(6)
C31 C30 C29 120.9(6)
C26 C31 C30 119.6(5)
C32 N4 C43 108.5(4)
C32 N4 C44 126.5(4)
C43 N4 C44 125.0(4)
C50 N5 C47 107.9(4)
C50 N5 C57 126.2(4)
C47 N5 C57 125.5(4)
C50 N6 C48 104.0(5)
C33 C32 N4 128.7(4)
C33 C32 C37 122.6(4)
N4 C32 C37 108.7(4)
C32 C33 C34 116.5(4)
C33 C34 C35 122.2(5)
C36 C35 C34 121.4(5)
C35 C36 C37 117.8(5)
C36 C37 C32 119.6(4)
C36 C37 C38 133.9(5)
C32 C37 C38 106.5(4)
C43 C38 C39 118.5(4)
C43 C38 C37 108.0(4)
C39 C38 C37 133.5(4)
C40 C39 C38 118.6(4)
C39 C40 C41 121.5(5)
C40 C41 C42 121.4(5)
C43 C42 C41 116.8(4)
C42 C43 C38 123.1(4)
C42 C43 N4 128.4(4)
C38 C43 N4 108.3(4)
C49 C44 C45 121.6(5)
C49 C44 N4 118.5(5)
C45 C44 N4 119.9(5)
C44 C45 C46 123.0(5)
C47 C46 C45 114.7(5)
C46 C47 C48 123.9(5)
C46 C47 N5 132.2(5)
C48 C47 N5 103.8(4)
N6 C48 C47 111.8(5)
N6 C48 C49 127.2(5)
C47 C48 C49 120.9(5)
C44 C49 C48 115.8(5)
N6 C50 N5 112.3(5)
N6 C50 C51 123.2(5)
N5 C50 C51 124.4(5)
C52 C51 C56 118.1(5)
C52 C51 C50 121.0(5)
C56 C51 C50 120.8(5)
C53 C52 C51 120.1(6)
C54 C53 C52 120.5(6)
C55 C54 C53 120.1(6)
C56 C55 C54 119.9(6)
C55 C56 C51 121.3(6)
C58 C57 C62 119.8(5)
C58 C57 N5 121.6(4)
C62 C57 N5 118.6(5)
C59 C58 C57 119.9(5)
C58 C59 C60 120.8(5)
C61 C60 C59 119.2(6)
C62 C61 C60 120.5(5)
C61 C62 C57 119.9(5)
O1 C63 C64 119.1(6)
Cl1 C65 Cl2 110.0(9)

loop_
_geom_bond_atom_site_label_1
_geom_bond_atom_site_label_2
_geom_bond_distance
N1 C12 1.398(6)
N1 C1 1.402(6)
N1 C13 1.442(6)
N2 C19 1.369(6)
N2 C16 1.381(6)
N2 C26 1.453(7)
N3 C19 1.333(7)
N3 C17 1.389(6)
C1 C2 1.394(7)
C1 C6 1.397(7)
C2 C3 1.380(7)
C3 C4 1.399(8)
C4 C5 1.374(8)
C5 C6 1.402(7)
C6 C7 1.435(7)
C7 C8 1.405(7)
C7 C12 1.409(7)
C8 C9 1.374(8)
C9 C10 1.394(8)
C10 C11 1.381(8)
C11 C12 1.395(7)
C13 C18 1.381(7)
C13 C14 1.389(7)
C14 C15 1.389(7)
C15 C16 1.396(7)
C16 C17 1.378(7)
C17 C18 1.426(7)
C19 C20 1.460(7)
C20 C25 1.392(8)
C20 C21 1.404(7)
C21 C22 1.371(8)
C22 C23 1.357(10)
C23 C24 1.395(10)
C24 C25 1.361(8)
C26 C31 1.371(8)
C26 C27 1.411(7)
C27 C28 1.363(8)
C28 C29 1.396(9)
C29 C30 1.383(9)
C30 C31 1.383(8)
N4 C32 1.403(6)
N4 C43 1.403(6)
N4 C44 1.434(6)
N5 C50 1.345(7)
N5 C47 1.398(6)
N5 C57 1.466(7)
N6 C50 1.342(7)
N6 C48 1.377(7)
C32 C33 1.389(7)
C32 C37 1.415(7)
C33 C34 1.389(7)
C34 C35 1.392(7)
C35 C36 1.392(7)
C36 C37 1.402(7)
C37 C38 1.443(7)
C38 C43 1.402(7)
C38 C39 1.408(6)
C39 C40 1.379(7)
C40 C41 1.385(7)
C41 C42 1.391(7)
C42 C43 1.382(7)
C44 C49 1.388(8)
C44 C45 1.390(8)
C45 C46 1.402(7)
C46 C47 1.376(7)
C47 C48 1.383(8)
C48 C49 1.419(7)
C50 C51 1.447(7)
C51 C52 1.389(8)
C51 C56 1.408(8)
C52 C53 1.385(8)
C53 C54 1.380(9)
C54 C55 1.375(9)
C55 C56 1.363(8)
C57 C58 1.384(7)
C57 C62 1.398(7)
C58 C59 1.363(8)
C59 C60 1.401(8)
C60 C61 1.376(8)
C61 C62 1.375(8)
O1 C63 1.371(8)
C63 C64 1.454(10)
C65 Cl1 1.668(17)
C65 Cl2 1.942(18)
